data_4516999
loop_
_publ_author_name
'Nath, Jitendra'
'Tarai, Arup'
'Baruah, Jubaraj B.'

_publ_section_title
;
 Copper(II), Zinc(II), and Cadmium(II) Formylbenzoate Complexes:
 Reactivity and Emission Properties.
;
_journal_issue 19
_journal_name_full 'ACS omega'
_journal_page_first 18444
_journal_page_last 18455
_journal_paper_doi 10.1021/acsomega.9b02779
_journal_volume 4
_journal_year 2019
_chemical_formula_sum 'C84 H54 Cd3 N6 O18'
_chemical_formula_weight 1772.53
_space_group_crystal_system orthorhombic
_space_group_IT_number 18
_space_group_name_Hall 'P 2 2ab'
_space_group_name_H-M_alt 'P 21 21 2'
_atom_sites_solution_hydrogens geom
_audit_creation_method SHELXL-2014/7
_cell_angle_alpha 90
_cell_angle_beta 90
_cell_angle_gamma 90
_cell_formula_units_Z 2
_cell_length_a 16.1308(5)
_cell_length_b 23.6787(7)
_cell_length_c 9.7385(3)
_cell_measurement_reflns_used 9995
_cell_measurement_temperature 296(2)
_cell_measurement_theta_max 20.74
_cell_measurement_theta_min 2.44
_cell_volume 3719.7(2)
_computing_structure_refinement 'SHELXL-2014/7 (Sheldrick, 2014)'
_diffrn_ambient_temperature 296(2)
_diffrn_measured_fraction_theta_full 0.997
_diffrn_measured_fraction_theta_max 0.997
_diffrn_measurement_device_type 'CCD area detector'
_diffrn_measurement_method 'phi and omega scans'
_diffrn_radiation_type MoK\a
_diffrn_radiation_wavelength 0.71073
_diffrn_reflns_av_R_equivalents 0.0475
_diffrn_reflns_av_unetI/netI 0.0312
_diffrn_reflns_Laue_measured_fraction_full 0.997
_diffrn_reflns_Laue_measured_fraction_max 0.997
_diffrn_reflns_limit_h_max 19
_diffrn_reflns_limit_h_min -18
_diffrn_reflns_limit_k_max 27
_diffrn_reflns_limit_k_min -28
_diffrn_reflns_limit_l_max 11
_diffrn_reflns_limit_l_min -11
_diffrn_reflns_number 56331
_diffrn_reflns_point_group_measured_fraction_full 0.997
_diffrn_reflns_point_group_measured_fraction_max 0.997
_diffrn_reflns_theta_full 25.048
_diffrn_reflns_theta_max 25.048
_diffrn_reflns_theta_min 1.527
_exptl_absorpt_coefficient_mu 0.927
_exptl_absorpt_correction_T_max 1.00000
_exptl_absorpt_correction_T_min 0.72541
_exptl_absorpt_correction_type multi-scan
_exptl_absorpt_process_details multi-scan
_exptl_crystal_colour colourless
_exptl_crystal_density_diffrn 1.583
_exptl_crystal_description Block
_exptl_crystal_F_000 1776
_exptl_crystal_size_max 0.34
_exptl_crystal_size_mid 0.28
_exptl_crystal_size_min 0.22
_refine_diff_density_max 0.338
_refine_diff_density_min -0.260
_refine_diff_density_rms 0.039
_refine_ls_abs_structure_details
;
 Flack x determined using 2095 quotients [(I+)-(I-)]/[(I+)+(I-)]
 (Parsons, Flack and Wagner, Acta Cryst. B69 (2013) 249-259).
;
_refine_ls_abs_structure_Flack 0.002(11)
_refine_ls_extinction_method none
_refine_ls_goodness_of_fit_ref 1.245
_refine_ls_hydrogen_treatment constr
_refine_ls_matrix_type full
_refine_ls_number_parameters 501
_refine_ls_number_reflns 6576
_refine_ls_number_restraints 0
_refine_ls_restrained_S_all 1.245
_refine_ls_R_factor_all 0.0422
_refine_ls_R_factor_gt 0.0310
_refine_ls_shift/su_max 0.001
_refine_ls_shift/su_mean 0.000
_refine_ls_structure_factor_coef Fsqd
_refine_ls_weighting_details 'w=1/[\s^2^(Fo^2^)+(0.0100P)^2^+0.0200P] where P=(Fo^2^+2Fc^2^)/3'
_refine_ls_weighting_scheme calc
_refine_ls_wR_factor_gt 0.0413
_refine_ls_wR_factor_ref 0.0429
_reflns_Friedel_coverage 0.776
_reflns_Friedel_fraction_full 0.998
_reflns_Friedel_fraction_max 0.998
_reflns_number_gt 5552
_reflns_number_total 6576
_reflns_threshold_expression 'I > 2\s(I)'
_cod_data_source_file ao9b02779_si_002.cif
_cod_data_source_block complex5
_cod_database_code 4516999
_shelx_shelxl_version_number 2014/7
_shelx_space_group_comment
;
The symmetry employed for this shelxl refinement is uniquely defined
by the following loop, which should always be used as a source of
symmetry information in preference to the above space-group names.
They are only intended as comments.
;

loop_
_space_group_symop_operation_xyz
'x, y, z'
'-x, -y, z'
'-x+1/2, y+1/2, -z'
'x+1/2, -y+1/2, -z'

loop_
_atom_site_label
_atom_site_type_symbol
_atom_site_fract_x
_atom_site_fract_y
_atom_site_fract_z
_atom_site_U_iso_or_equiv
_atom_site_adp_type
_atom_site_occupancy
_atom_site_site_symmetry_order
_atom_site_calc_flag
_atom_site_refinement_flags_posn
_atom_site_refinement_flags_adp
_atom_site_refinement_flags_occupancy
Cd1 Cd 0.38397(2) 0.97230(2) 0.91872(3) 0.05426(9) Uani 1 1 d . . .
Cd2 Cd 0.0000 0.0000 -0.03588(5) 0.07797(17) Uani 1 2 d S T P
C6 C 0.2327(3) 1.05224(18) 0.5757(6) 0.0633(12) Uani 1 1 d . . .
C5 C 0.2894(2) 1.02344(19) 0.6603(4) 0.0521(11) Uani 1 1 d . . .
C7 C 0.2353(3) 1.0427(2) 0.4311(6) 0.0788(15) Uani 1 1 d . . .
H7 H 0.1969 1.0606 0.3748 0.095 Uiso 1 1 calc R U .
C4 C 0.3524(3) 0.98056(19) 0.4557(5) 0.0576(12) Uani 1 1 d . . .
C8 C 0.2919(3) 1.0086(2) 0.3749(5) 0.0768(16) Uani 1 1 d . . .
H8 H 0.2916 1.0031 0.2803 0.092 Uiso 1 1 calc R U .
C1 C 0.4651(3) 0.93055(19) 0.6268(5) 0.0626(13) Uani 1 1 d . . .
H1 H 0.5039 0.9135 0.6839 0.075 Uiso 1 1 calc R U .
C3 C 0.4144(3) 0.94561(19) 0.4017(5) 0.0696(13) Uani 1 1 d . . .
H3 H 0.4171 0.9390 0.3076 0.084 Uiso 1 1 calc R U .
C2 C 0.4705(3) 0.9215(2) 0.4868(5) 0.0689(14) Uani 1 1 d . . .
H2 H 0.5125 0.8988 0.4512 0.083 Uiso 1 1 calc R U .
C9 C 0.3515(2) 0.98743(15) 0.6003(4) 0.0480(10) Uani 1 1 d . . .
C10 C 0.2316(3) 1.06170(19) 0.8556(5) 0.0688(13) Uani 1 1 d . . .
H10 H 0.2298 1.0647 0.9508 0.083 Uiso 1 1 calc R U .
C11 C 0.1752(3) 1.0875(2) 0.6393(6) 0.0774(16) Uani 1 1 d . . .
H11 H 0.1375 1.1077 0.5863 0.093 Uiso 1 1 calc R U .
C13 C 0.2627(2) 0.82914(17) 1.0811(5) 0.0544(10) Uani 1 1 d . . .
C14 C 0.2334(3) 0.7869(2) 0.9987(5) 0.0807(16) Uani 1 1 d . . .
H14 H 0.2372 0.7904 0.9038 0.097 Uiso 1 1 calc R U .
C12 C 0.3031(3) 0.88035(19) 1.0180(6) 0.0598(13) Uani 1 1 d . . .
C16 C 0.1914(3) 0.7325(2) 1.1940(5) 0.0619(13) Uani 1 1 d . . .
C15 C 0.1980(3) 0.7387(2) 1.0555(5) 0.0808(15) Uani 1 1 d . . .
H15 H 0.1786 0.7103 0.9980 0.097 Uiso 1 1 calc R U .
O2 O 0.32865(19) 0.91846(13) 1.0956(3) 0.0761(9) Uani 1 1 d . . .
O1 O 0.3120(2) 0.88176(14) 0.8928(4) 0.0851(11) Uani 1 1 d . . .
O3 O 0.1360(2) 0.67303(16) 1.3692(4) 0.1062(14) Uani 1 1 d . . .
C18 C 0.1515(3) 0.6818(2) 1.2516(6) 0.0783(15) Uani 1 1 d . . .
H18 H 0.1368 0.6537 1.1895 0.094 Uiso 1 1 calc R U .
N4 N 0.28826(19) 1.02829(15) 0.7996(4) 0.0560(9) Uani 1 1 d . . .
N1 N 0.4070(2) 0.96244(14) 0.6827(3) 0.0509(9) Uani 1 1 d . . .
O4 O 0.51626(17) 0.93491(11) 0.9341(3) 0.0697(8) Uani 1 1 d . . .
C20 C 0.4501(2) 1.13229(17) 1.1076(5) 0.0518(11) Uani 1 1 d . . .
C21 C 0.5051(3) 1.17178(18) 1.0589(5) 0.0726(13) Uani 1 1 d . . .
H21 H 0.5365 1.1640 0.9811 0.087 Uiso 1 1 calc R U .
C22 C 0.4039(3) 1.14452(17) 1.2249(4) 0.0554(11) Uani 1 1 d . . .
H22 H 0.3667 1.1180 1.2592 0.066 Uiso 1 1 calc R U .
C24 C 0.4678(3) 1.2350(2) 1.2412(6) 0.0784(16) Uani 1 1 d . . .
C19 C 0.4398(3) 1.07618(18) 1.0360(5) 0.0556(11) Uani 1 1 d . . .
C23 C 0.4132(3) 1.19615(19) 1.2905(5) 0.0666(13) Uani 1 1 d . . .
H23 H 0.3821 1.2042 1.3684 0.080 Uiso 1 1 calc R U .
O6 O 0.3852(2) 1.04365(11) 1.0809(3) 0.0805(9) Uani 1 1 d . . .
O9 O -0.0394(2) 0.08530(14) 0.0839(4) 0.0918(11) Uani 1 1 d . . .
N3 N 0.0643(2) -0.03736(17) -0.2271(4) 0.0714(11) Uani 1 1 d . . .
O8 O 0.0905(2) 0.05840(14) 0.0710(4) 0.0877(10) Uani 1 1 d . . .
C30 C 0.0337(2) -0.0200(2) -0.3492(5) 0.0692(14) Uani 1 1 d . . .
C28 C 0.0358(4) 0.0933(2) 0.1071(5) 0.0722(14) Uani 1 1 d . . .
C29 C 0.0634(3) 0.1451(2) 0.1827(5) 0.0683(13) Uani 1 1 d . . .
C31 C 0.2563(3) 0.8225(2) 1.2223(5) 0.0724(14) Uani 1 1 d . . .
H31 H 0.2760 0.8507 1.2803 0.087 Uiso 1 1 calc R U .
C32 C 0.1741(3) 1.0927(2) 0.7779(7) 0.0838(16) Uani 1 1 d . . .
H32 H 0.1360 1.1163 0.8208 0.101 Uiso 1 1 calc R U .
C40 C 0.0053(4) 0.1819(3) 0.2326(6) 0.108(2) Uani 1 1 d . . .
H40 H -0.0509 0.1751 0.2197 0.130 Uiso 1 1 calc R U .
C38 C 0.1144(5) 0.2406(2) 0.3234(6) 0.0970(18) Uani 1 1 d . . .
C34 C 0.4764(4) 1.2892(2) 1.3182(8) 0.127(3) Uani 1 1 d . . .
H34 H 0.4418 1.2949 1.3933 0.153 Uiso 1 1 calc R U .
C33 C 0.5139(3) 1.2234(2) 1.1253(6) 0.0896(18) Uani 1 1 d . . .
H33 H 0.5509 1.2501 1.0915 0.108 Uiso 1 1 calc R U .
C39 C 0.0317(4) 0.2295(3) 0.3027(7) 0.130(3) Uani 1 1 d . . .
H39 H -0.0075 0.2546 0.3367 0.156 Uiso 1 1 calc R U .
C36 C 0.1463(3) 0.1554(2) 0.2048(5) 0.0801(15) Uani 1 1 d . . .
H36 H 0.1856 0.1299 0.1723 0.096 Uiso 1 1 calc R U .
C37 C 0.1716(4) 0.2028(3) 0.2744(6) 0.0862(18) Uani 1 1 d . . .
H37 H 0.2278 0.2092 0.2885 0.103 Uiso 1 1 calc R U .
C44 C 0.0650(4) -0.0400(3) -0.4744(6) 0.096(2) Uani 1 1 d . . .
C43 C 0.1315(5) -0.0787(3) -0.4676(8) 0.119(3) Uani 1 1 d . . .
H43 H 0.1545 -0.0929 -0.5481 0.142 Uiso 1 1 calc R U .
C41 C 0.1271(3) -0.0735(2) -0.2256(7) 0.0928(17) Uani 1 1 d . . .
H41 H 0.1485 -0.0848 -0.1413 0.111 Uiso 1 1 calc R U .
C45 C 0.0313(3) -0.0184(4) -0.5996(6) 0.133(4) Uani 1 1 d . . .
H45 H 0.0536 -0.0303 -0.6828 0.159 Uiso 1 1 calc R U .
C42 C 0.1621(4) -0.0951(3) -0.3442(10) 0.119(3) Uani 1 1 d . . .
H42 H 0.2060 -0.1205 -0.3393 0.143 Uiso 1 1 calc R U .
O10 O 0.5228(3) 1.32429(19) 1.2910(7) 0.173(2) Uani 1 1 d . . .
C46 C 0.2210(3) 0.7745(2) 1.2774(5) 0.0744(15) Uani 1 1 d . . .
H46 H 0.2173 0.7706 1.3722 0.089 Uiso 1 1 calc R U .
C47 C 0.1394(5) 0.2911(3) 0.3971(8) 0.140(3) Uani 1 1 d . . .
H47 H 0.0976 0.3147 0.4290 0.168 Uiso 1 1 calc R U .
O11 O 0.2090(4) 0.30470(19) 0.4201(5) 0.151(2) Uani 1 1 d . . .

loop_
_atom_site_aniso_label
_atom_site_aniso_U_11
_atom_site_aniso_U_22
_atom_site_aniso_U_33
_atom_site_aniso_U_23
_atom_site_aniso_U_13
_atom_site_aniso_U_12
Cd1 0.06397(18) 0.05480(17) 0.04402(17) -0.00386(15) 0.00115(16) -0.00281(17)
Cd2 0.0999(4) 0.0777(3) 0.0563(3) 0.000 0.000 -0.0033(3)
C6 0.059(3) 0.061(3) 0.069(3) 0.015(3) 0.001(3) -0.005(2)
C5 0.054(3) 0.052(3) 0.050(3) 0.003(2) 0.007(2) -0.005(3)
C7 0.070(3) 0.097(4) 0.069(4) 0.031(3) -0.002(3) 0.001(3)
C4 0.062(3) 0.065(3) 0.046(3) 0.002(2) 0.007(2) -0.007(2)
C8 0.077(4) 0.106(5) 0.048(3) 0.013(3) -0.001(3) -0.014(3)
C1 0.069(3) 0.059(3) 0.059(3) -0.009(2) 0.001(2) 0.008(3)
C3 0.081(3) 0.082(3) 0.046(3) -0.011(3) 0.011(3) -0.015(3)
C2 0.073(4) 0.074(3) 0.060(3) -0.021(3) 0.016(3) 0.003(3)
C9 0.052(2) 0.046(3) 0.046(3) 0.000(2) 0.005(2) -0.0067(19)
C10 0.064(3) 0.069(3) 0.074(4) -0.005(3) 0.013(3) 0.001(3)
C11 0.065(4) 0.075(4) 0.091(5) 0.021(3) 0.003(3) 0.007(3)
C13 0.057(3) 0.055(3) 0.051(3) 0.001(3) -0.003(3) -0.009(2)
C14 0.111(4) 0.081(4) 0.050(3) -0.006(3) -0.002(3) -0.038(3)
C12 0.060(3) 0.056(3) 0.063(4) 0.001(3) -0.001(3) -0.004(2)
C16 0.064(3) 0.057(3) 0.064(4) 0.000(3) 0.006(3) -0.008(2)
C15 0.105(4) 0.071(4) 0.066(4) -0.012(3) 0.002(3) -0.033(3)
O2 0.101(2) 0.061(2) 0.067(2) -0.007(2) -0.0005(19) -0.0238(18)
O1 0.113(3) 0.093(3) 0.049(2) 0.0096(19) -0.0032(19) -0.038(2)
O3 0.124(4) 0.101(3) 0.094(3) 0.022(2) 0.027(3) -0.016(2)
C18 0.083(4) 0.066(3) 0.086(4) 0.004(3) 0.005(3) -0.004(3)
N4 0.056(2) 0.057(2) 0.055(2) -0.005(2) 0.0140(17) 0.002(2)
N1 0.055(2) 0.049(2) 0.048(2) -0.0074(18) 0.0037(18) 0.0030(19)
O4 0.076(2) 0.080(2) 0.0529(19) 0.0084(18) -0.0101(19) 0.0180(16)
C20 0.054(3) 0.048(3) 0.053(3) 0.004(2) 0.001(2) 0.005(2)
C21 0.064(3) 0.060(3) 0.094(4) 0.007(3) 0.020(3) 0.000(3)
C22 0.064(3) 0.050(3) 0.052(3) 0.003(2) -0.001(2) -0.001(2)
C24 0.070(4) 0.052(3) 0.113(5) -0.020(3) -0.013(3) 0.005(3)
C19 0.064(3) 0.052(3) 0.050(3) 0.005(2) -0.009(2) 0.001(2)
C23 0.073(4) 0.061(3) 0.066(3) -0.009(3) -0.008(3) 0.012(3)
O6 0.121(2) 0.065(2) 0.0551(18) -0.0102(16) 0.015(2) -0.030(2)
O9 0.083(2) 0.104(3) 0.089(3) -0.021(3) 0.000(3) -0.005(2)
N3 0.071(3) 0.074(3) 0.070(3) -0.007(2) -0.005(2) -0.005(2)
O8 0.093(2) 0.083(2) 0.087(2) -0.017(2) 0.023(2) -0.0011(19)
C30 0.069(3) 0.080(4) 0.058(3) -0.014(3) 0.003(2) -0.021(3)
C28 0.085(4) 0.077(4) 0.054(4) 0.003(3) 0.016(3) -0.003(3)
C29 0.073(4) 0.067(3) 0.065(3) -0.005(3) 0.004(3) 0.003(3)
C31 0.086(4) 0.071(4) 0.060(4) -0.009(3) -0.003(3) -0.016(3)
C32 0.067(4) 0.078(4) 0.106(5) 0.002(4) 0.018(3) 0.017(3)
C40 0.076(4) 0.113(5) 0.135(5) -0.037(5) -0.012(4) 0.016(4)
C38 0.114(5) 0.071(4) 0.106(5) -0.006(3) -0.037(5) 0.006(4)
C34 0.111(6) 0.076(5) 0.195(8) -0.026(5) -0.004(5) -0.014(4)
C33 0.067(4) 0.055(3) 0.147(6) 0.004(3) 0.011(4) -0.009(3)
C39 0.118(6) 0.099(5) 0.173(7) -0.058(5) -0.040(5) 0.041(4)
C36 0.069(4) 0.085(4) 0.086(4) 0.007(3) 0.009(3) 0.001(3)
C37 0.076(4) 0.085(4) 0.097(5) 0.013(4) -0.021(4) -0.008(4)
C44 0.094(4) 0.115(5) 0.078(4) -0.034(4) 0.029(4) -0.041(4)
C43 0.110(6) 0.120(6) 0.126(6) -0.064(5) 0.051(5) -0.046(5)
C41 0.078(4) 0.080(4) 0.121(5) -0.011(4) -0.001(4) 0.001(3)
C45 0.134(7) 0.208(11) 0.056(3) -0.031(5) 0.018(3) -0.089(7)
C42 0.091(5) 0.095(5) 0.173(8) -0.047(6) 0.042(6) -0.008(4)
O10 0.136(4) 0.101(4) 0.282(7) -0.055(4) 0.020(5) -0.037(3)
C46 0.087(4) 0.083(4) 0.053(3) 0.003(3) 0.007(3) -0.014(3)
C47 0.185(9) 0.084(5) 0.150(7) -0.014(5) -0.067(7) 0.003(5)
O11 0.222(6) 0.114(3) 0.118(4) 0.020(3) -0.064(4) -0.065(4)

loop_
_atom_type_symbol
_atom_type_description
_atom_type_scat_dispersion_real
_atom_type_scat_dispersion_imag
_atom_type_scat_source
C C 0.0033 0.0016 'International Tables Vol C Tables 4.2.6.8 and 6.1.1.4'
H H 0.0000 0.0000 'International Tables Vol C Tables 4.2.6.8 and 6.1.1.4'
N N 0.0061 0.0033 'International Tables Vol C Tables 4.2.6.8 and 6.1.1.4'
O O 0.0106 0.0060 'International Tables Vol C Tables 4.2.6.8 and 6.1.1.4'
Cd Cd -0.8075 1.2024 'International Tables Vol C Tables 4.2.6.8 and 6.1.1.4'

loop_
_geom_angle_atom_site_label_1
_geom_angle_atom_site_label_2
_geom_angle_atom_site_label_3
_geom_angle
_geom_angle_site_symmetry_1
_geom_angle_site_symmetry_3
O6 Cd1 O4 103.15(11) . .
O6 Cd1 O2 84.13(11) . .
O4 Cd1 O2 95.53(11) . .
O6 Cd1 N1 137.93(11) . .
O4 Cd1 N1 83.04(11) . .
O2 Cd1 N1 137.31(11) . .
O6 Cd1 N4 86.02(12) . .
O4 Cd1 N4 148.85(11) . .
O2 Cd1 N4 115.15(11) . .
N1 Cd1 N4 71.01(12) . .
O6 Cd1 O1 135.50(11) . .
O4 Cd1 O1 96.25(11) . .
O2 Cd1 O1 54.12(11) . .
N1 Cd1 O1 83.50(11) . .
N4 Cd1 O1 97.56(12) . .
O8 Cd2 O8 125.29(18) . 2
O8 Cd2 N3 115.26(13) . 2
O8 Cd2 N3 108.35(13) 2 2
O8 Cd2 N3 108.35(13) . .
O8 Cd2 N3 115.25(13) 2 .
N3 Cd2 N3 72.4(2) 2 .
O8 Cd2 O9 55.77(12) . .
O8 Cd2 O9 96.85(12) 2 .
N3 Cd2 O9 87.19(14) 2 .
N3 Cd2 O9 145.85(13) . .
O8 Cd2 O9 96.85(12) . 2
O8 Cd2 O9 55.77(12) 2 2
N3 Cd2 O9 145.85(13) 2 2
N3 Cd2 O9 87.18(14) . 2
O9 Cd2 O9 122.31(19) . 2
O8 Cd2 C28 113.85(13) . 2
O8 Cd2 C28 28.00(13) 2 2
N3 Cd2 C28 129.77(15) 2 2
N3 Cd2 C28 101.58(15) . 2
O9 Cd2 C28 112.47(12) . 2
O9 Cd2 C28 27.78(12) 2 2
C11 C6 C5 117.6(5) . .
C11 C6 C7 123.6(5) . .
C5 C6 C7 118.7(5) . .
N4 C5 C6 122.2(4) . .
N4 C5 C9 117.6(4) . .
C6 C5 C9 120.2(4) . .
C8 C7 C6 121.4(5) . .
C3 C4 C9 116.6(4) . .
C3 C4 C8 124.0(4) . .
C9 C4 C8 119.4(4) . .
C7 C8 C4 121.7(5) . .
N1 C1 C2 122.7(4) . .
C2 C3 C4 119.8(4) . .
C3 C2 C1 119.7(5) . .
N1 C9 C4 122.5(4) . .
N1 C9 C5 118.9(4) . .
C4 C9 C5 118.5(4) . .
N4 C10 C32 123.0(5) . .
C32 C11 C6 120.3(5) . .
C14 C13 C31 118.3(4) . .
C14 C13 C12 119.9(5) . .
C31 C13 C12 121.8(4) . .
C13 C14 C15 120.6(5) . .
O1 C12 O2 122.9(5) . .
O1 C12 C13 118.5(4) . .
O2 C12 C13 118.5(5) . .
C15 C16 C46 118.8(5) . .
C15 C16 C18 120.0(5) . .
C46 C16 C18 121.2(5) . .
C16 C15 C14 121.0(5) . .
C12 O2 Cd1 94.3(3) . .
C12 O1 Cd1 88.7(3) . .
O3 C18 C16 126.9(5) . .
C10 N4 C5 118.0(4) . .
C10 N4 Cd1 126.0(3) . .
C5 N4 Cd1 115.9(3) . .
C1 N1 C9 118.7(4) . .
C1 N1 Cd1 125.1(3) . .
C9 N1 Cd1 116.0(3) . .
C19 O4 Cd1 131.0(3) 2_675 .
C21 C20 C22 119.1(4) . .
C21 C20 C19 120.7(4) . .
C22 C20 C19 120.1(4) . .
C20 C21 C33 120.3(5) . .
C23 C22 C20 120.1(4) . .
C23 C24 C33 120.2(5) . .
C23 C24 C34 117.6(6) . .
C33 C24 C34 122.2(6) . .
O4 C19 O6 123.3(4) 2_675 .
O4 C19 C20 119.3(4) 2_675 .
O6 C19 C20 117.3(4) . .
C24 C23 C22 120.2(5) . .
C19 O6 Cd1 102.6(3) . .
C28 O9 Cd2 87.6(3) . .
C41 N3 C30 119.0(5) . .
C41 N3 Cd2 125.6(4) . .
C30 N3 Cd2 115.4(3) . .
C28 O8 Cd2 94.4(3) . .
N3 C30 C44 122.0(5) . .
N3 C30 C30 118.4(3) . 2
C44 C30 C30 119.6(4) . 2
O9 C28 O8 122.2(5) . .
O9 C28 C29 120.1(5) . .
O8 C28 C29 117.7(5) . .
C40 C29 C36 119.9(5) . .
C40 C29 C28 119.4(5) . .
C36 C29 C28 120.7(5) . .
C46 C31 C13 120.6(4) . .
C11 C32 C10 118.8(5) . .
C29 C40 C39 118.8(6) . .
C37 C38 C39 118.4(6) . .
C37 C38 C47 121.5(7) . .
C39 C38 C47 120.0(7) . .
O10 C34 C24 124.5(8) . .
C24 C33 C21 120.1(5) . .
C38 C39 C40 121.8(6) . .
C37 C36 C29 120.7(5) . .
C38 C37 C36 120.4(5) . .
C30 C44 C43 116.9(6) . .
C30 C44 C45 118.9(6) . .
C43 C44 C45 124.1(6) . .
C42 C43 C44 120.3(7) . .
N3 C41 C42 122.8(6) . .
C45 C45 C44 121.4(4) 2 .
C43 C42 C41 119.0(7) . .
C16 C46 C31 120.8(5) . .
O11 C47 C38 125.4(8) . .

loop_
_geom_bond_atom_site_label_1
_geom_bond_atom_site_label_2
_geom_bond_distance
_geom_bond_site_symmetry_2
Cd1 O6 2.313(3) .
Cd1 O4 2.315(3) .
Cd1 O2 2.321(3) .
Cd1 N1 2.340(3) .
Cd1 N4 2.343(4) .
Cd1 O1 2.451(3) .
Cd2 O8 2.264(3) .
Cd2 O8 2.264(3) 2
Cd2 N3 2.308(4) 2
Cd2 N3 2.308(4) .
Cd2 O9 2.417(3) .
Cd2 O9 2.417(3) 2
Cd2 C28 2.673(6) 2
C6 C11 1.393(6) .
C6 C5 1.408(6) .
C6 C7 1.427(7) .
C5 N4 1.361(5) .
C5 C9 1.439(5) .
C7 C8 1.335(6) .
C4 C3 1.401(5) .
C4 C9 1.417(5) .
C4 C8 1.419(6) .
C1 N1 1.320(5) .
C1 C2 1.383(5) .
C3 C2 1.353(6) .
C9 N1 1.340(4) .
C10 N4 1.327(5) .
C10 C32 1.403(6) .
C11 C32 1.356(7) .
C13 C14 1.366(6) .
C13 C31 1.388(6) .
C13 C12 1.508(6) .
C14 C15 1.391(6) .
C12 O1 1.228(5) .
C12 O2 1.247(5) .
C16 C15 1.360(6) .
C16 C46 1.371(6) .
C16 C18 1.473(6) .
O3 C18 1.190(5) .
O4 C19 1.248(5) 2_675
C20 C21 1.373(5) .
C20 C22 1.394(5) .
C20 C19 1.510(6) .
C21 C33 1.390(6) .
C22 C23 1.388(5) .
C24 C23 1.360(6) .
C24 C33 1.379(7) .
C24 C34 1.493(7) .
C19 O4 1.248(5) 2_675
C19 O6 1.249(5) .
O9 C28 1.247(5) .
N3 C41 1.326(6) .
N3 C30 1.352(5) .
O8 C28 1.259(5) .
C30 C44 1.402(7) .
C30 C30 1.442(9) 2
C28 C29 1.500(6) .
C29 C40 1.369(7) .
C29 C36 1.375(6) .
C31 C46 1.380(6) .
C40 C39 1.384(7) .
C38 C37 1.372(7) .
C38 C39 1.374(8) .
C38 C47 1.451(8) .
C34 O10 1.150(7) .
C36 C37 1.373(6) .
C44 C43 1.413(8) .
C44 C45 1.429(8) .
C43 C42 1.356(8) .
C41 C42 1.384(8) .
C45 C45 1.336(13) 2
C47 O11 1.189(8) .
